data_4065178
loop_
_publ_author_name
'Zlatogorsky, Sergey'
'Muryn, Christopher A.'
'Tuna, Floriana'
'Evans, David J.'
'Ingleson, Michael J.'

_publ_section_title
;
 Synthesis, Structures, and Reactivity of Chelating
 Bis-N-Heterocyclic-Carbene Complexes of Iron(II)
;
_journal_issue 18
_journal_name_full Organometallics
_journal_page_first 4974
_journal_paper_doi 10.1021/om200605b
_journal_volume 30
_journal_year 2011
_chemical_formula_moiety 'C15 H15 I1 N4'
_chemical_formula_sum 'C15 H15 I N4'
_chemical_formula_weight 378.22
_chemical_name_systematic
; 
 ? 
;
_space_group_IT_number 15
_symmetry_cell_setting monoclinic
_symmetry_space_group_name_Hall '-C 2yc'
_symmetry_space_group_name_H-M 'C 1 2/c 1'
_atom_sites_solution_hydrogens geom
_atom_sites_solution_primary direct
_atom_sites_solution_secondary difmap
_audit_creation_method SHELXL-97
_cell_angle_alpha 90.00
_cell_angle_beta 130.27(4)
_cell_angle_gamma 90.00
_cell_formula_units_Z 16
_cell_length_a 33.574(8)
_cell_length_b 12.2609(10)
_cell_length_c 23.357(6)
_cell_measurement_reflns_used 4869
_cell_measurement_temperature 100(2)
_cell_measurement_theta_max 28.2864
_cell_measurement_theta_min 2.9006
_cell_volume 7336(5)
_computing_cell_refinement
;
CrysAlis RED, Oxford Diffraction Ltd.,
Version 1.171.33.52 (release 06-11-2009 CrysAlis171 .NET)
(compiled Nov  6 2009,16:24:50)
;
_computing_data_collection
;
CrysAlis CCD, Oxford Diffraction Ltd.,
Version 1.171.33.52 (release 06-11-2009 CrysAlis171 .NET)
(compiled Nov  6 2009,16:24:50)
;
_computing_data_reduction
;
CrysAlis RED, Oxford Diffraction Ltd.,
Version 1.171.33.52 (release 06-11-2009 CrysAlis171 .NET)
(compiled Nov  6 2009,16:24:50)
;
_computing_molecular_graphics 'SHELXL-97 (Sheldrick, 1997)'
_computing_publication_material 'SHELXL-97 (Sheldrick, 1997)'
_computing_structure_refinement 'SHELXL-97 (Sheldrick, 1997)'
_computing_structure_solution 'SHELXS-97 (Sheldrick, 1990)'
_diffrn_ambient_temperature 100(2)
_diffrn_detector_area_resol_mean 8.3367
_diffrn_measured_fraction_theta_full 0.995
_diffrn_measured_fraction_theta_max 0.995
_diffrn_measurement_device_type 'Oxford Diffraction XCalibur 2'
_diffrn_measurement_method 'phi and omega'
_diffrn_radiation_monochromator graphite
_diffrn_radiation_source 'Enhance (Mo) X-ray Source'
_diffrn_radiation_type MoK\a
_diffrn_radiation_wavelength 0.71073
_diffrn_reflns_av_R_equivalents 0.0548
_diffrn_reflns_av_sigmaI/netI 0.1009
_diffrn_reflns_limit_h_max 31
_diffrn_reflns_limit_h_min -39
_diffrn_reflns_limit_k_max 14
_diffrn_reflns_limit_k_min -13
_diffrn_reflns_limit_l_max 27
_diffrn_reflns_limit_l_min -13
_diffrn_reflns_number 11551
_diffrn_reflns_theta_full 25.03
_diffrn_reflns_theta_max 25.03
_diffrn_reflns_theta_min 3.73
_exptl_absorpt_coefficient_mu 1.743
_exptl_absorpt_correction_T_max 0.8732
_exptl_absorpt_correction_T_min 0.5424
_exptl_absorpt_correction_type multi-scan
_exptl_absorpt_process_details
; 
 CrysAlisPro, Oxford Diffraction Ltd.,
Version 1.171.33.52 (release 06-11-2009 CrysAlis171 .NET)
(compiled Nov  6 2009,16:24:50)
Empirical absorption correction using spherical harmonics,
 implemented in SCALE3 ABSPACK scaling algorithm.
;
_exptl_crystal_colour colorless
_exptl_crystal_density_diffrn 1.370
_exptl_crystal_density_method 'not measured'
_exptl_crystal_description needle
_exptl_crystal_F_000 2976
_exptl_crystal_size_max 0.40
_exptl_crystal_size_mid 0.10
_exptl_crystal_size_min 0.08
_refine_diff_density_max 2.278
_refine_diff_density_min -1.372
_refine_diff_density_rms 0.216
_refine_ls_extinction_method none
_refine_ls_goodness_of_fit_ref 0.990
_refine_ls_hydrogen_treatment constr
_refine_ls_matrix_type full
_refine_ls_number_parameters 413
_refine_ls_number_reflns 6461
_refine_ls_number_restraints 139
_refine_ls_restrained_S_all 0.981
_refine_ls_R_factor_all 0.1201
_refine_ls_R_factor_gt 0.0682
_refine_ls_shift/su_max 0.001
_refine_ls_shift/su_mean 0.000
_refine_ls_structure_factor_coef Fsqd
_refine_ls_weighting_details 'calc w=1/[\s^2^(Fo^2^)+(0.1303P)^2^+0.0000P] where P=(Fo^2^+2Fc^2^)/3'
_refine_ls_weighting_scheme calc
_refine_ls_wR_factor_gt 0.1907
_refine_ls_wR_factor_ref 0.2135
_reflns_number_gt 3766
_reflns_number_total 6461
_reflns_threshold_expression >2sigma(I)
_cod_data_source_file om200605b_si_001.cif
_cod_data_source_block c:\workdo~1\crystals\omji92~1\omji92
_cod_depositor_comments 'Adding full bibliography for 4065173--4065179.cif.'
_cod_original_cell_volume 7336(3)
_cod_original_sg_symbol_H-M C2/c
_cod_original_formula_sum 'C15 H15 I1 N4'
_cod_database_code 4065178

loop_
_symmetry_equiv_pos_as_xyz
'x, y, z'
'-x, y, -z+1/2'
'x+1/2, y+1/2, z'
'-x+1/2, y+1/2, -z+1/2'
'-x, -y, -z'
'x, -y, z-1/2'
'-x+1/2, -y+1/2, -z'
'x+1/2, -y+1/2, z-1/2'

loop_
_atom_site_label
_atom_site_type_symbol
_atom_site_fract_x
_atom_site_fract_y
_atom_site_fract_z
_atom_site_U_iso_or_equiv
_atom_site_adp_type
_atom_site_occupancy
_atom_site_symmetry_multiplicity
_atom_site_calc_flag
_atom_site_refinement_flags
_atom_site_disorder_assembly
_atom_site_disorder_group
I1 I 0.21079(3) 0.04346(6) 0.54740(4) 0.0319(2) Uani 1 1 d . . .
I2 I 0.94179(3) 0.14807(7) 0.33106(4) 0.0364(3) Uani 1 1 d . . .
N1 N 0.1725(4) 0.7115(8) 0.4515(5) 0.041(2) Uani 1 1 d . . .
N2 N 0.1550(4) 0.7001(8) 0.5289(6) 0.043(2) Uani 1 1 d . . .
N3 N 0.1095(3) 0.8851(8) 0.3745(5) 0.033(2) Uani 1 1 d . . .
N4 N 0.0814(3) 0.9019(7) 0.4352(5) 0.032(2) Uani 1 1 d . . .
N5 N 0.1171(3) 0.2893(7) 0.5182(5) 0.029(2) Uani 1 1 d . . .
N6 N 0.1510(4) 0.2814(10) 0.6369(5) 0.050(3) Uani 1 1 d . . .
N7 N 0.2094(3) 0.3402(7) 0.5524(4) 0.0245(19) Uani 1 1 d . B .
C1 C 0.1463(4) 0.7546(9) 0.4725(6) 0.036(3) Uani 1 1 d . . .
C2 C 0.1134(4) 0.8455(9) 0.4314(6) 0.031(2) Uani 1 1 d . . .
C3 C 0.1993(5) 0.6231(10) 0.4971(7) 0.046(3) Uani 1 1 d . . .
H3 H 0.2202 0.5741 0.4950 0.055 Uiso 1 1 calc R . .
C4 C 0.1901(5) 0.6189(12) 0.5463(8) 0.061(4) Uani 1 1 d . . .
H4 H 0.2055 0.5681 0.5862 0.073 Uiso 1 1 calc R . .
C5 C 0.0587(4) 0.9788(9) 0.3820(6) 0.039(3) Uani 1 1 d . . .
H5 H 0.0345 1.0315 0.3730 0.047 Uiso 1 1 calc R . .
C6 C 0.0753(4) 0.9702(9) 0.3443(6) 0.036(3) Uani 1 1 d . . .
H6 H 0.0653 1.0149 0.3036 0.043 Uiso 1 1 calc R . .
C7 C 0.0742(5) 0.8855(10) 0.4917(7) 0.042(3) Uani 1 1 d . . .
H7 H 0.1023 0.8354 0.5316 0.050 Uiso 1 1 calc R . .
C8 C 0.0217(6) 0.8300(11) 0.4530(9) 0.063(4) Uani 1 1 d . . .
H8A H 0.0182 0.8113 0.4904 0.094 Uiso 1 1 calc R . .
H8B H 0.0196 0.7634 0.4280 0.094 Uiso 1 1 calc R . .
H8C H -0.0066 0.8796 0.4157 0.094 Uiso 1 1 calc R . .
C9 C 0.0791(4) 0.9903(10) 0.5276(7) 0.041(3) Uani 1 1 d . . .
H9A H 0.1128 1.0241 0.5496 0.062 Uiso 1 1 calc R . .
H9B H 0.0771 0.9767 0.5670 0.062 Uiso 1 1 calc R . .
H9C H 0.0508 1.0393 0.4898 0.062 Uiso 1 1 calc R . .
C10 C 0.1369(4) 0.8396(9) 0.3541(6) 0.032(2) Uani 1 1 d . . .
C11 C 0.1322(5) 0.8826(11) 0.2947(7) 0.050(3) Uani 1 1 d . . .
H11 H 0.1101 0.9435 0.2674 0.060 Uiso 1 1 calc R . .
C12 C 0.1592(5) 0.8366(12) 0.2761(8) 0.057(4) Uani 1 1 d . . .
H12 H 0.1566 0.8666 0.2363 0.068 Uiso 1 1 calc R . .
C13 C 0.1899(6) 0.7479(14) 0.3140(8) 0.066(4) Uani 1 1 d . . .
H13 H 0.2079 0.7152 0.2995 0.079 Uiso 1 1 calc R . .
C14 C 0.1951(5) 0.7062(10) 0.3716(7) 0.047(3) Uani 1 1 d . . .
H14 H 0.2175 0.6456 0.3987 0.056 Uiso 1 1 calc R . .
C15 C 0.1680(4) 0.7512(10) 0.3911(6) 0.038(3) Uani 1 1 d . . .
C16 C 0.1611(4) 0.2966(10) 0.5920(6) 0.040(3) Uani 1 1 d . B .
C17 C 0.2091(4) 0.3219(11) 0.6080(6) 0.040(3) Uani 1 1 d D . .
C18 C 0.2597(4) 0.3606(9) 0.5826(6) 0.033(3) Uani 1 1 d D . .
H18 H 0.2719 0.3666 0.5558 0.040 Uiso 1 1 calc R A 1
N8B N 0.2576(6) 0.3170(19) 0.6722(10) 0.050(4) Uani 0.651(15) 1 d PDU B 2
C19B C 0.2903(11) 0.342(3) 0.6580(8) 0.051(5) Uani 0.651(15) 1 d PDU B 2
H19B H 0.3273 0.3462 0.6939 0.061 Uiso 0.651(15) 1 calc PR B 2
C20A C 0.2740(7) 0.2957(15) 0.7469(10) 0.050(4) Uani 0.651(15) 1 d PDU B 2
H20A H 0.2424 0.2770 0.7406 0.059 Uiso 0.651(15) 1 calc PR B 2
C21A C 0.3112(7) 0.1966(19) 0.7816(10) 0.055(5) Uani 0.651(15) 1 d PDU B 2
H21A H 0.3010 0.1460 0.7417 0.082 Uiso 0.651(15) 1 calc PR B 2
H21B H 0.3090 0.1595 0.8167 0.082 Uiso 0.651(15) 1 calc PR B 2
H21C H 0.3470 0.2215 0.8084 0.082 Uiso 0.651(15) 1 calc PR B 2
C22A C 0.2985(8) 0.404(2) 0.7943(11) 0.057(5) Uani 0.651(15) 1 d PDU B 2
H22A H 0.3249 0.4313 0.7921 0.085 Uiso 0.651(15) 1 calc PR B 2
H22B H 0.3148 0.3885 0.8466 0.085 Uiso 0.651(15) 1 calc PR B 2
H22C H 0.2710 0.4584 0.7737 0.085 Uiso 0.651(15) 1 calc PR B 2
N8A N 0.2546(12) 0.355(4) 0.6707(18) 0.050(5) Uani 0.349(15) 1 d PDU B 1
C19A C 0.289(2) 0.371(5) 0.6588(11) 0.049(5) Uani 0.349(15) 1 d PDU B 1
H19A H 0.3256 0.3856 0.6952 0.059 Uiso 0.349(15) 1 calc PR B 1
C20B C 0.2674(13) 0.387(3) 0.7501(18) 0.053(5) Uani 0.349(15) 1 d PDU B 1
H20B H 0.2341 0.3906 0.7416 0.064 Uiso 0.349(15) 1 calc PR B 1
C21B C 0.2993(15) 0.285(4) 0.798(2) 0.067(7) Uani 0.349(15) 1 d PDU B 1
H21D H 0.3367 0.3013 0.8311 0.100 Uiso 0.349(15) 1 calc PR B 1
H21E H 0.2914 0.2240 0.7650 0.100 Uiso 0.349(15) 1 calc PR B 1
H21F H 0.2900 0.2644 0.8288 0.100 Uiso 0.349(15) 1 calc PR B 1
C22B C 0.2982(16) 0.494(4) 0.787(2) 0.063(8) Uani 0.349(15) 1 d PDU B 1
H22D H 0.3286 0.4807 0.8393 0.094 Uiso 0.349(15) 1 calc PR B 1
H22E H 0.2757 0.5489 0.7836 0.094 Uiso 0.349(15) 1 calc PR B 1
H22F H 0.3098 0.5207 0.7599 0.094 Uiso 0.349(15) 1 calc PR B 1
C23 C 0.0765(4) 0.2655(9) 0.5182(6) 0.033(3) Uani 1 1 d . . .
H23 H 0.0409 0.2535 0.4757 0.040 Uiso 1 1 calc R . .
C24 C 0.0979(4) 0.2630(11) 0.5901(6) 0.042(3) Uani 1 1 d . . .
H24 H 0.0790 0.2503 0.6069 0.051 Uiso 1 1 calc R . .
C25 C 0.1646(4) 0.3302(8) 0.4766(6) 0.026(2) Uani 1 1 d . . .
C26 C 0.1669(4) 0.3420(9) 0.4191(6) 0.031(2) Uani 1 1 d . B .
H26 H 0.1985 0.3628 0.4304 0.038 Uiso 1 1 calc R . .
C27 C 0.1228(4) 0.3232(10) 0.3465(6) 0.040(3) Uani 1 1 d . . .
H27 H 0.1243 0.3292 0.3074 0.048 Uiso 1 1 calc R B .
C28 C 0.0756(4) 0.2953(10) 0.3292(6) 0.039(3) Uani 1 1 d . B .
H28 H 0.0454 0.2840 0.2783 0.047 Uiso 1 1 calc R . .
C29 C 0.0722(4) 0.2841(9) 0.3834(6) 0.035(3) Uani 1 1 d . . .
H29 H 0.0399 0.2658 0.3711 0.041 Uiso 1 1 calc R B .
C30 C 0.1178(4) 0.3005(8) 0.4593(5) 0.025(2) Uani 1 1 d . B .

loop_
_atom_site_aniso_label
_atom_site_aniso_U_11
_atom_site_aniso_U_22
_atom_site_aniso_U_33
_atom_site_aniso_U_23
_atom_site_aniso_U_13
_atom_site_aniso_U_12
I1 0.0319(4) 0.0363(4) 0.0348(4) 0.0058(4) 0.0249(3) 0.0019(3)
I2 0.0234(4) 0.0588(5) 0.0230(4) 0.0036(4) 0.0132(3) 0.0068(3)
N1 0.032(5) 0.048(6) 0.037(6) -0.013(5) 0.019(5) 0.005(5)
N2 0.053(6) 0.030(5) 0.042(6) -0.001(5) 0.029(6) -0.001(5)
N3 0.029(5) 0.044(6) 0.023(5) -0.008(4) 0.015(4) -0.005(4)
N4 0.031(5) 0.033(5) 0.040(5) -0.002(5) 0.026(5) -0.002(4)
N5 0.028(5) 0.040(5) 0.028(5) 0.005(4) 0.021(4) 0.003(4)
N6 0.030(5) 0.109(9) 0.022(5) -0.007(6) 0.022(5) -0.016(6)
N7 0.017(4) 0.037(5) 0.021(4) -0.003(4) 0.013(4) 0.000(4)
C1 0.034(6) 0.036(7) 0.031(6) -0.011(6) 0.018(5) 0.004(5)
C2 0.026(5) 0.032(6) 0.033(6) -0.005(5) 0.017(5) 0.001(5)
C3 0.037(7) 0.035(7) 0.049(8) -0.010(6) 0.021(6) 0.009(5)
C4 0.061(9) 0.060(9) 0.044(8) -0.003(7) 0.026(7) 0.027(7)
C5 0.039(7) 0.039(7) 0.036(7) 0.007(6) 0.024(6) 0.017(5)
C6 0.034(6) 0.036(7) 0.027(6) -0.001(5) 0.015(5) 0.011(5)
C7 0.046(7) 0.046(7) 0.050(8) 0.009(6) 0.039(7) 0.011(6)
C8 0.066(9) 0.064(9) 0.086(11) -0.018(8) 0.061(9) -0.028(8)
C9 0.038(7) 0.046(7) 0.054(8) -0.002(6) 0.037(7) 0.003(5)
C10 0.035(6) 0.036(6) 0.029(6) -0.007(5) 0.023(5) 0.001(5)
C11 0.054(8) 0.055(8) 0.040(7) -0.009(6) 0.029(7) 0.010(7)
C12 0.062(9) 0.080(10) 0.046(8) -0.022(8) 0.042(8) 0.000(8)
C13 0.066(9) 0.088(12) 0.055(9) -0.019(9) 0.045(8) 0.016(9)
C14 0.053(8) 0.048(8) 0.045(8) -0.010(6) 0.035(7) 0.010(6)
C15 0.037(6) 0.050(7) 0.025(6) -0.002(6) 0.019(5) 0.001(6)
C16 0.020(5) 0.066(8) 0.035(6) -0.014(6) 0.018(5) -0.009(5)
C17 0.027(6) 0.077(9) 0.020(5) 0.007(6) 0.017(5) -0.004(6)
C18 0.029(6) 0.045(7) 0.032(6) -0.001(5) 0.023(5) 0.000(5)
N8B 0.029(5) 0.100(11) 0.024(4) 0.005(6) 0.018(4) -0.007(7)
C19B 0.027(5) 0.102(12) 0.025(5) 0.008(6) 0.018(4) -0.006(7)
C20A 0.031(5) 0.103(10) 0.023(5) 0.000(6) 0.022(4) -0.011(6)
C21A 0.047(9) 0.090(11) 0.023(7) 0.005(7) 0.021(7) -0.016(8)
C22A 0.047(8) 0.102(11) 0.025(7) 0.000(8) 0.025(6) -0.010(9)
N8A 0.030(5) 0.101(11) 0.024(5) 0.006(6) 0.020(4) -0.010(7)
C19A 0.026(6) 0.100(13) 0.025(6) 0.009(7) 0.018(5) -0.006(8)
C20B 0.036(7) 0.101(11) 0.025(6) 0.006(8) 0.021(5) -0.012(8)
C21B 0.049(10) 0.106(12) 0.031(8) 0.015(10) 0.020(8) -0.009(10)
C22B 0.047(12) 0.101(12) 0.035(11) -0.002(10) 0.024(10) -0.013(12)
C23 0.030(6) 0.045(7) 0.031(6) -0.011(6) 0.023(5) -0.006(5)
C24 0.031(6) 0.079(9) 0.027(6) 0.003(6) 0.023(5) -0.004(6)
C25 0.030(5) 0.020(5) 0.029(6) 0.001(5) 0.020(5) -0.001(4)
C26 0.033(6) 0.039(6) 0.031(6) -0.001(5) 0.025(5) -0.007(5)
C27 0.038(6) 0.057(8) 0.030(6) 0.006(6) 0.024(6) -0.004(6)
C28 0.038(6) 0.053(8) 0.021(6) -0.001(5) 0.017(5) -0.013(6)
C29 0.025(5) 0.051(7) 0.029(6) -0.006(5) 0.018(5) -0.002(5)
C30 0.027(5) 0.031(6) 0.023(5) -0.003(5) 0.018(5) 0.003(4)

loop_
_atom_type_symbol
_atom_type_description
_atom_type_scat_dispersion_real
_atom_type_scat_dispersion_imag
_atom_type_scat_source
C C 0.0033 0.0016 'International Tables Vol C Tables 4.2.6.8 and 6.1.1.4'
H H 0.0000 0.0000 'International Tables Vol C Tables 4.2.6.8 and 6.1.1.4'
N N 0.0061 0.0033 'International Tables Vol C Tables 4.2.6.8 and 6.1.1.4'
I I -0.4742 1.8119 'International Tables Vol C Tables 4.2.6.8 and 6.1.1.4'

loop_
_geom_angle_atom_site_label_1
_geom_angle_atom_site_label_2
_geom_angle_atom_site_label_3
_geom_angle
C1 N1 C3 106.1(10)
C1 N1 C15 123.5(10)
C3 N1 C15 130.3(10)
C1 N2 C4 104.5(10)
C2 N3 C6 107.6(9)
C2 N3 C10 122.0(9)
C6 N3 C10 130.4(9)
C2 N4 C5 107.7(9)
C2 N4 C7 125.9(9)
C5 N4 C7 126.3(9)
C16 N5 C23 105.9(8)
C16 N5 C30 122.8(8)
C23 N5 C30 131.3(9)
C16 N6 C24 105.1(9)
C17 N7 C18 108.3(8)
C17 N7 C25 122.7(8)
C18 N7 C25 128.8(8)
N2 C1 N1 112.5(10)
N2 C1 C2 129.9(10)
N1 C1 C2 117.5(11)
N4 C2 N3 108.2(9)
N4 C2 C1 132.3(11)
N3 C2 C1 119.5(10)
C4 C3 N1 107.0(11)
C4 C3 H3 126.5
N1 C3 H3 126.5
C3 C4 N2 109.7(12)
C3 C4 H4 125.2
N2 C4 H4 125.2
C6 C5 N4 109.4(10)
C6 C5 H5 125.3
N4 C5 H5 125.3
C5 C6 N3 107.1(10)
C5 C6 H6 126.5
N3 C6 H6 126.5
C9 C7 N4 110.9(9)
C9 C7 C8 112.7(10)
N4 C7 C8 108.7(10)
C9 C7 H7 108.1
N4 C7 H7 108.1
C8 C7 H7 108.1
C7 C8 H8A 109.5
C7 C8 H8B 109.5
H8A C8 H8B 109.5
C7 C8 H8C 109.5
H8A C8 H8C 109.5
H8B C8 H8C 109.5
C7 C9 H9A 109.5
C7 C9 H9B 109.5
H9A C9 H9B 109.5
C7 C9 H9C 109.5
H9A C9 H9C 109.5
H9B C9 H9C 109.5
C15 C10 C11 118.9(10)
C15 C10 N3 120.2(10)
C11 C10 N3 120.8(10)
C12 C11 C10 119.4(12)
C12 C11 H11 120.3
C10 C11 H11 120.3
C11 C12 C13 120.6(13)
C11 C12 H12 119.7
C13 C12 H12 119.7
C14 C13 C12 120.5(12)
C14 C13 H13 119.8
C12 C13 H13 119.8
C13 C14 C15 119.9(12)
C13 C14 H14 120.1
C15 C14 H14 120.1
C10 C15 C14 120.7(11)
C10 C15 N1 117.2(10)
C14 C15 N1 122.0(11)
N6 C16 N5 111.8(9)
N6 C16 C17 130.8(10)
N5 C16 C17 117.4(10)
N8B C17 N8A 21(3)
N8B C17 N7 109.6(16)
N8A C17 N7 107(3)
N8B C17 C16 129.7(16)
N8A C17 C16 131(3)
N7 C17 C16 120.1(9)
N7 C18 C19B 106.5(16)
N7 C18 C19A 108(3)
C19B C18 C19A 15(4)
N7 C18 H18 126.2
C19B C18 H18 125.3
C19A C18 H18 126.2
C17 N8B C19B 108(2)
C17 N8B C20A 126(2)
C19B N8B C20A 125.6(13)
C18 C19B N8B 107(2)
C18 C19B H19B 126.4
N8B C19B H19B 126.4
N8B C20A C21A 108.5(15)
N8B C20A C22A 108.0(16)
C21A C20A C22A 114.6(16)
N8B C20A H20A 108.6
C21A C20A H20A 108.6
C22A C20A H20A 108.6
C20A C21A H21A 109.5
C20A C21A H21B 109.5
H21A C21A H21B 109.5
C20A C21A H21C 109.5
H21A C21A H21C 109.5
H21B C21A H21C 109.5
C20A C22A H22A 109.5
C20A C22A H22B 109.5
H22A C22A H22B 109.5
C20A C22A H22C 109.5
H22A C22A H22C 109.5
H22B C22A H22C 109.5
C17 N8A C19A 110(4)
C17 N8A C20B 126(4)
C19A N8A C20B 124(2)
N8A C19A C18 105(4)
N8A C19A H19A 127.7
C18 C19A H19A 127.7
C22B C20B C21B 113(3)
C22B C20B N8A 114(3)
C21B C20B N8A 100(3)
C22B C20B H20B 109.8
C21B C20B H20B 109.8
N8A C20B H20B 109.8
C24 C23 N5 105.9(10)
C24 C23 H23 127.0
N5 C23 H23 127.0
C23 C24 N6 111.3(9)
C23 C24 H24 124.4
N6 C24 H24 124.4
C30 C25 C26 119.9(9)
C30 C25 N7 118.4(9)
C26 C25 N7 121.5(9)
C27 C26 C25 119.1(10)
C27 C26 H26 120.4
C25 C26 H26 120.4
C26 C27 C28 120.8(10)
C26 C27 H27 119.6
C28 C27 H27 119.6
C29 C28 C27 121.3(10)
C29 C28 H28 119.3
C27 C28 H28 119.3
C28 C29 C30 118.6(10)
C28 C29 H29 120.7
C30 C29 H29 120.7
C25 C30 N5 118.3(9)
C25 C30 C29 120.1(9)
N5 C30 C29 121.5(9)

loop_
_geom_bond_atom_site_label_1
_geom_bond_atom_site_label_2
_geom_bond_distance
N1 C1 1.362(13)
N1 C3 1.370(15)
N1 C15 1.405(14)
N2 C1 1.330(14)
N2 C4 1.390(15)
N3 C2 1.338(14)
N3 C6 1.364(13)
N3 C10 1.400(13)
N4 C2 1.329(13)
N4 C5 1.338(14)
N4 C7 1.501(13)
N5 C16 1.368(13)
N5 C23 1.393(12)
N5 C30 1.398(12)
N6 C16 1.309(13)
N6 C24 1.380(14)
N7 C17 1.324(12)
N7 C18 1.366(12)
N7 C25 1.404(12)
C1 C2 1.418(15)
C3 C4 1.367(19)
C3 H3 0.9500
C4 H4 0.9500
C5 C6 1.315(15)
C5 H5 0.9500
C6 H6 0.9500
C7 C9 1.484(17)
C7 C8 1.526(16)
C7 H7 1.0000
C8 H8A 0.9800
C8 H8B 0.9800
C8 H8C 0.9800
C9 H9A 0.9800
C9 H9B 0.9800
C9 H9C 0.9800
C10 C15 1.358(15)
C10 C11 1.393(16)
C11 C12 1.354(17)
C11 H11 0.9500
C12 C13 1.36(2)
C12 H12 0.9500
C13 C14 1.342(18)
C13 H13 0.9500
C14 C15 1.371(15)
C14 H14 0.9500
C16 C17 1.434(14)
C17 N8B 1.322(16)
C17 N8A 1.32(2)
C18 C19B 1.367(17)
C18 C19A 1.37(2)
C18 H18 0.9500
N8B C19B 1.369(16)
N8B C20A 1.48(3)
C19B H19B 0.9500
C20A C21A 1.543(19)
C20A C22A 1.573(19)
C20A H20A 1.0000
C21A H21A 0.9800
C21A H21B 0.9800
C21A H21C 0.9800
C22A H22A 0.9800
C22A H22B 0.9800
C22A H22C 0.9800
N8A C19A 1.37(2)
N8A C20B 1.66(6)
C19A H19A 0.9500
C20B C22B 1.54(2)
C20B C21B 1.56(2)
C20B H20B 1.0000
C21B H21D 0.9800
C21B H21E 0.9800
C21B H21F 0.9800
C22B H22D 0.9800
C22B H22E 0.9800
C22B H22F 0.9800
C23 C24 1.333(14)
C23 H23 0.9500
C24 H24 0.9500
C25 C30 1.394(13)
C25 C26 1.399(14)
C26 C27 1.369(15)
C26 H26 0.9500
C27 C28 1.401(15)
C27 H27 0.9500
C28 C29 1.352(14)
C28 H28 0.9500
C29 C30 1.420(14)
C29 H29 0.9500

loop_
_geom_torsion_atom_site_label_1
_geom_torsion_atom_site_label_2
_geom_torsion_atom_site_label_3
_geom_torsion_atom_site_label_4
_geom_torsion
C4 N2 C1 N1 1.6(13)
C4 N2 C1 C2 179.5(12)
C3 N1 C1 N2 0.7(13)
C15 N1 C1 N2 177.0(10)
C3 N1 C1 C2 -177.5(10)
C15 N1 C1 C2 -1.1(16)
C5 N4 C2 N3 -1.9(12)
C7 N4 C2 N3 -179.1(9)
C5 N4 C2 C1 -178.6(12)
C7 N4 C2 C1 4.2(19)
C6 N3 C2 N4 1.9(12)
C10 N3 C2 N4 -177.4(9)
C6 N3 C2 C1 179.1(9)
C10 N3 C2 C1 -0.2(15)
N2 C1 C2 N4 -1(2)
N1 C1 C2 N4 176.4(11)
N2 C1 C2 N3 -177.8(11)
N1 C1 C2 N3 0.0(15)
C1 N1 C3 C4 -2.7(13)
C15 N1 C3 C4 -178.7(12)
N1 C3 C4 N2 3.8(15)
C1 N2 C4 C3 -3.4(14)
C2 N4 C5 C6 1.1(13)
C7 N4 C5 C6 178.4(10)
N4 C5 C6 N3 0.0(13)
C2 N3 C6 C5 -1.2(12)
C10 N3 C6 C5 178.0(11)
C2 N4 C7 C9 129.3(11)
C5 N4 C7 C9 -47.5(15)
C2 N4 C7 C8 -106.3(12)
C5 N4 C7 C8 77.0(14)
C2 N3 C10 C15 1.5(15)
C6 N3 C10 C15 -177.6(11)
C2 N3 C10 C11 -179.9(10)
C6 N3 C10 C11 1.0(18)
C15 C10 C11 C12 -1.2(18)
N3 C10 C11 C12 -179.8(11)
C10 C11 C12 C13 1(2)
C11 C12 C13 C14 -2(2)
C12 C13 C14 C15 2(2)
C11 C10 C15 C14 1.4(17)
N3 C10 C15 C14 -179.9(11)
C11 C10 C15 N1 178.9(11)
N3 C10 C15 N1 -2.5(15)
C13 C14 C15 C10 -1.8(19)
C13 C14 C15 N1 -179.1(12)
C1 N1 C15 C10 2.4(16)
C3 N1 C15 C10 177.8(11)
C1 N1 C15 C14 179.8(11)
C3 N1 C15 C14 -4.8(19)
C24 N6 C16 N5 0.2(15)
C24 N6 C16 C17 178.1(14)
C23 N5 C16 N6 -1.2(14)
C30 N5 C16 N6 -178.8(10)
C23 N5 C16 C17 -179.4(11)
C30 N5 C16 C17 3.0(17)
C18 N7 C17 N8B -7.2(17)
C25 N7 C17 N8B 168.2(14)
C18 N7 C17 N8A 15(3)
C25 N7 C17 N8A -170(2)
C18 N7 C17 C16 -179.1(11)
C25 N7 C17 C16 -3.7(18)
N6 C16 C17 N8B 14(3)
N5 C16 C17 N8B -168.2(18)
N6 C16 C17 N8A -13(4)
N5 C16 C17 N8A 165(3)
N6 C16 C17 N7 -175.9(13)
N5 C16 C17 N7 1.9(18)
C17 N7 C18 C19B 6.4(19)
C25 N7 C18 C19B -168.7(17)
C17 N7 C18 C19A -9(3)
C25 N7 C18 C19A 176(3)
N8A C17 N8B C19B -82(11)
N7 C17 N8B C19B 5(2)
C16 C17 N8B C19B 176.0(18)
N8A C17 N8B C20A 94(11)
N7 C17 N8B C20A -178.7(18)
C16 C17 N8B C20A -8(3)
N7 C18 C19B N8B -3(2)
C19A C18 C19B N8B 93(15)
C17 N8B C19B C18 -1(3)
C20A N8B C19B C18 -177(2)
C17 N8B C20A C21A 124(2)
C19B N8B C20A C21A -60(3)
C17 N8B C20A C22A -111(2)
C19B N8B C20A C22A 64(3)
N8B C17 N8A C19A 85(11)
N7 C17 N8A C19A -15(4)
C16 C17 N8A C19A -179(3)
N8B C17 N8A C20B -101(11)
N7 C17 N8A C20B 159(3)
C16 C17 N8A C20B -5(6)
C17 N8A C19A C18 9(5)
C20B N8A C19A C18 -165(4)
N7 C18 C19A N8A 0(4)
C19B C18 C19A N8A -88(15)
C17 N8A C20B C22B -134(4)
C19A N8A C20B C22B 39(5)
C17 N8A C20B C21B 105(4)
C19A N8A C20B C21B -82(4)
C16 N5 C23 C24 1.7(13)
C30 N5 C23 C24 179.0(11)
N5 C23 C24 N6 -1.6(15)
C16 N6 C24 C23 0.9(16)
C17 N7 C25 C30 0.5(15)
C18 N7 C25 C30 175.0(10)
C17 N7 C25 C26 -175.1(11)
C18 N7 C25 C26 -0.6(17)
C30 C25 C26 C27 -0.5(16)
N7 C25 C26 C27 175.0(10)
C25 C26 C27 C28 1.7(18)
C26 C27 C28 C29 -1.2(19)
C27 C28 C29 C30 -0.5(18)
C26 C25 C30 N5 179.9(9)
N7 C25 C30 N5 4.3(14)
C26 C25 C30 C29 -1.2(16)
N7 C25 C30 C29 -176.8(9)
C16 N5 C30 C25 -6.1(15)
C23 N5 C30 C25 177.0(10)
C16 N5 C30 C29 175.0(10)
C23 N5 C30 C29 -1.9(18)
C28 C29 C30 C25 1.7(17)
C28 C29 C30 N5 -179.5(10)
